data_7242589
loop_
_publ_author_name
'Patel, Parth'
'Tak, Raj Kumar'
'Parmar, Bhavesh'
'Dabas, Shilpa'
'Patel, Brijesh'
'Suresh, Eringathodi'
'Khan, Noor-ul H.'
'Subramanian, Saravanan'

_publ_section_title
;
 Ring-opening hydrolysis of spiro-epoxyoxindoles using a reusable sulfonic
 acid functionalized nitrogen rich carbon catalyst
;
_journal_issue 21
_journal_name_full 'RSC Advances'
_journal_page_first 12808
_journal_page_last 12814
_journal_paper_doi 10.1039/D1RA01161H
_journal_volume 11
_journal_year 2021
_chemical_formula_sum 'C17 H17 N O4'
_chemical_formula_weight 299.31
_chemical_name_common ORGANIC
_space_group_crystal_system monoclinic
_space_group_IT_number 7
_space_group_name_Hall 'P -2yc'
_space_group_name_H-M_alt 'P 1 c 1'
_atom_sites_solution_hydrogens mixed
_audit_update_record
;
2019-10-24 deposited with the CCDC.	2021-03-15 downloaded from the CCDC.
;
_cell_angle_alpha 90
_cell_angle_beta 97.420(2)
_cell_angle_gamma 90
_cell_formula_units_Z 4
_cell_length_a 8.4593(5)
_cell_length_b 5.8691(4)
_cell_length_c 30.718(2)
_cell_measurement_reflns_used 8889
_cell_measurement_temperature 305.(2)
_cell_measurement_theta_max 24.0465
_cell_measurement_theta_min 2.4337
_cell_volume 1512.33(17)
_computing_cell_refinement 'Bruker SAINT'
_computing_data_collection 'Bruker APEX2'
_computing_data_reduction 'Bruker SAINT'
_computing_molecular_graphics 'Bruker SHELXTL'
_computing_publication_material 'Bruker SHELXTL'
_computing_structure_refinement 'SHELXL-2014 (Sheldrick 2014)'
_computing_structure_solution 'SHELXS-97 (Sheldrick 2008)'
_diffrn_ambient_temperature 305.(2)
_diffrn_detector_area_resol_mean 7.3910
_diffrn_measured_fraction_theta_full 0.997
_diffrn_measured_fraction_theta_max 0.997
_diffrn_measurement_device_type 'Bruker D8 QUEST'
_diffrn_measurement_method '\f and \w scans'
_diffrn_radiation_type MoK\a
_diffrn_radiation_wavelength 0.71073
_diffrn_reflns_av_R_equivalents 0.0419
_diffrn_reflns_av_unetI/netI 0.0409
_diffrn_reflns_limit_h_max 10
_diffrn_reflns_limit_h_min -10
_diffrn_reflns_limit_k_max 7
_diffrn_reflns_limit_k_min -7
_diffrn_reflns_limit_l_max 38
_diffrn_reflns_limit_l_min -38
_diffrn_reflns_number 22546
_diffrn_reflns_theta_full 26.36
_diffrn_reflns_theta_max 26.36
_diffrn_reflns_theta_min 2.43
_diffrn_source_type 'MICRO FOCUS TUBE'
_exptl_absorpt_coefficient_mu 0.094
_exptl_absorpt_correction_T_max 0.9900
_exptl_absorpt_correction_T_min 0.9450
_exptl_absorpt_correction_type multi-scan
_exptl_absorpt_process_details 'BRUKER SADABS'
_exptl_crystal_colour 'light yellow'
_exptl_crystal_density_diffrn 1.315
_exptl_crystal_density_method 'not measured'
_exptl_crystal_description ROD
_exptl_crystal_F_000 632
_exptl_crystal_size_max 0.607
_exptl_crystal_size_mid 0.403
_exptl_crystal_size_min 0.106
_refine_diff_density_max 0.237
_refine_diff_density_min -0.175
_refine_ls_abs_structure_details
;

Flack x determined using 1798 quotients [(I+)-(I-)]/[(I+)+(I-)]
(Parsons, Flack and Wagner, Acta Cryst. B69 (2013) 249-259).
;
_refine_ls_abs_structure_Flack 0.4(5)
_refine_ls_extinction_method none
_refine_ls_goodness_of_fit_ref 1.043
_refine_ls_hydrogen_treatment mixed
_refine_ls_matrix_type full
_refine_ls_number_parameters 469
_refine_ls_number_reflns 5901
_refine_ls_number_restraints 2
_refine_ls_restrained_S_all 1.043
_refine_ls_R_factor_all 0.0661
_refine_ls_R_factor_gt 0.0511
_refine_ls_shift/su_max 0.000
_refine_ls_shift/su_mean 0.000
_refine_ls_structure_factor_coef Fsqd
_refine_ls_weighting_details 'w=1/[\s^2^(Fo^2^)+(0.0788P)^2^+0.2273P] where P=(Fo^2^+2Fc^2^)/3'
_refine_ls_weighting_scheme calc
_refine_ls_wR_factor_gt 0.1309
_refine_ls_wR_factor_ref 0.1430
_reflns_number_gt 4746
_reflns_number_total 5901
_reflns_threshold_expression 'I > 2\s(I)'
_cod_data_source_file d1ra01161h2.cif
_cod_data_source_block 2E
_cod_depositor_comments
;
The following automatic conversions were performed:

data item '_exptl_absorpt_correction_type' value 'MULTI SCAN' was
changed to 'multi-scan' in accordance with the
/home/data/users/saulius/crontab/automatic-downloads/rss-feeds/RSC/lib/dictionaries/cif_core.dic
dictionary named 'cif_core.dic' version 2.4.2 last updated on
2011-04-26.

Automatic conversion script
Id: cif_fix_values 7556 2019-12-06 15:28:31Z antanas 
;
_cod_original_cell_volume 1512.33(18)
_cod_database_code 7242589

loop_
_space_group_symop_operation_xyz
'x, y, z'
'x, -y, z+1/2'

loop_
_atom_site_type_symbol
_atom_site_label
_atom_site_fract_x
_atom_site_fract_y
_atom_site_fract_z
_atom_site_U_iso_or_equiv
_atom_site_adp_type
_atom_site_calc_flag
_atom_site_refinement_flags_adp
_atom_site_refinement_flags_occupancy
_atom_site_refinement_flags_posn
_atom_site_occupancy
_atom_site_disorder_assembly
_atom_site_disorder_group
O O1 0.0422(5) -0.4630(6) 0.39072(13) 0.0743(10) Uani d . . . 1 . .
O O2 0.1478(4) -0.2327(7) 0.47589(11) 0.0664(9) Uani d . . . 1 . .
H H2A 0.256(9) -0.280(11) 0.4882(14) 0.1 Uiso calc U . R 1 . .
O O3 -0.0218(4) 0.0901(6) 0.38199(12) 0.0609(8) Uani d . . . 1 . .
O O4 0.5802(4) 0.4421(6) 0.46070(12) 0.0660(9) Uani d . . . 1 . .
O O5 0.4121(5) 0.3514(5) 0.61093(13) 0.0726(10) Uani d . . . 1 . .
O O6 0.4218(4) 0.5911(6) 0.52646(10) 0.0571(8) Uani d . . . 1 . .
H H6 0.498(7) 0.567(11) 0.5136(14) 0.086 Uiso calc U . R 1 . .
O O7 0.3560(4) 0.9051(6) 0.62246(11) 0.0619(8) Uani d . . . 1 . .
H H7 0.398(8) 1.066(12) 0.6238(3) 0.093 Uiso calc U . R 1 . .
O O8 0.8668(5) 1.2649(7) 0.53753(14) 0.0829(12) Uani d . . . 1 . .
N N1 0.2699(5) -0.2884(6) 0.37504(12) 0.0517(8) Uani d . . . 1 . .
N N2 0.6517(5) 0.5344(6) 0.62604(12) 0.0527(9) Uani d . . . 1 . .
C C1 0.1765(7) -0.0985(9) 0.28897(18) 0.0668(13) Uani d . . . 1 . .
C C2 0.1487(8) 0.0128(13) 0.2492(2) 0.0834(17) Uani d . . . 1 . .
H H2 0.08926 0.146527 0.246788 0.1 Uiso calc U . R 1 . .
C C3 0.2072(9) -0.0710(17) 0.2139(2) 0.102(2) Uani d . . . 1 . .
H H3 0.189359 0.00506 0.187106 0.122 Uiso calc U . R 1 . .
C C4 0.2944(10) -0.2719(17) 0.2175(2) 0.111(3) Uani d . . . 1 . .
H H4 0.332547 -0.33198 0.192871 0.134 Uiso calc U . R 1 . .
C C5 0.3257(8) -0.3851(14) 0.2577(2) 0.0852(18) Uani d . . . 1 . .
C C6 0.2658(6) -0.2951(8) 0.29374(16) 0.0569(11) Uani d . . . 1 . .
C C7 0.2981(7) -0.4225(8) 0.33707(17) 0.0665(13) Uani d . . . 1 . .
H H7A 0.230902 -0.556857 0.335614 0.08 Uiso calc U . R 1 . .
H H7B 0.408165 -0.473324 0.341008 0.08 Uiso calc U . R 1 . .
C C8 0.3670(5) -0.1025(7) 0.39200(13) 0.0438(9) Uani d . . . 1 . .
C C9 0.5038(5) -0.0191(8) 0.37854(17) 0.0546(11) Uani d . . . 1 . .
C C10 0.5787(5) 0.1648(8) 0.40115(16) 0.0526(10) Uani d . . . 1 . .
C C11 0.5141(5) 0.2596(7) 0.43611(14) 0.0447(9) Uani d . . . 1 . .
C C12 0.3742(5) 0.1747(7) 0.44954(14) 0.0455(9) Uani d . . . 1 . .
C C13 0.3018(5) -0.0073(7) 0.42712(13) 0.0431(8) Uani d . . . 1 . .
C C14 0.1520(5) -0.1340(7) 0.43348(14) 0.0467(9) Uani d . . . 1 . .
C C15 0.1453(5) -0.3163(7) 0.39801(15) 0.0528(11) Uani d . . . 1 . .
C C16 0.7230(6) 0.5377(10) 0.4485(2) 0.0718(15) Uani d . . . 1 . .
H H16A 0.702183 0.598925 0.419316 0.108 Uiso calc U . R 1 . .
H H16B 0.803142 0.421381 0.449245 0.108 Uiso calc U . R 1 . .
H H16C 0.759916 0.657072 0.468618 0.108 Uiso calc U . R 1 . .
C C17 0.0031(5) 0.0133(9) 0.42532(17) 0.0555(11) Uani d . . . 1 . .
C C18 0.8228(8) 0.4465(14) 0.7432(2) 0.0866(18) Uani d . . . 1 . .
C C19 0.8297(10) 0.5615(18) 0.7830(2) 0.112(3) Uani d . . . 1 . .
H H19 0.893162 0.503135 0.807477 0.134 Uiso calc U . R 1 . .
C C20 0.7464(8) 0.7564(17) 0.7873(2) 0.097(2) Uani d . . . 1 . .
C C21 0.6510(8) 0.8404(13) 0.7515(2) 0.0826(17) Uani d . . . 1 . .
C C22 0.6403(7) 0.7279(9) 0.71135(19) 0.0672(13) Uani d . . . 1 . .
C C23 0.7276(6) 0.5328(8) 0.70702(16) 0.0580(11) Uani d . . . 1 . .
C C24 0.7182(9) 0.4027(9) 0.66371(19) 0.0685(14) Uani d . . . 1 . .
C C25 0.7305(5) 0.7199(7) 0.60819(14) 0.0468(9) Uani d . . . 1 . .
C C26 0.8782(6) 0.8079(9) 0.62089(17) 0.0581(11) Uani d . . . 1 . .
C C27 0.9284(6) 0.9911(8) 0.59678(17) 0.0591(11) Uani d . . . 1 . .
H H27 1.029548 1.052412 0.604441 0.071 Uiso calc U . R 1 . .
C C28 0.8297(5) 1.0813(8) 0.56194(16) 0.0556(11) Uani d . . . 1 . .
C C29 0.6796(6) 0.9912(8) 0.54985(15) 0.0509(10) Uani d . . . 1 . .
C C30 0.6298(5) 0.8109(6) 0.57300(13) 0.0422(8) Uani d . . . 1 . .
C C31 0.4750(5) 0.6845(7) 0.56869(14) 0.0451(9) Uani d . . . 1 . .
C C32 0.5059(6) 0.4988(6) 0.60405(15) 0.0503(10) Uani d . . . 1 . .
C C33 1.0208(8) 1.3604(12) 0.5467(2) 0.090(2) Uani d . . . 1 . .
H H33A 1.098744 1.251061 0.540185 0.135 Uiso calc U . R 1 . .
H H33B 1.040483 1.401147 0.577216 0.135 Uiso calc U . R 1 . .
H H33C 1.027738 1.49398 0.529037 0.135 Uiso calc U . R 1 . .
C C34 0.3347(5) 0.8313(7) 0.57919(15) 0.0513(10) Uani d . . . 1 . .
H H34A 0.323907 0.962459 0.559818 0.062 Uiso calc U . R 1 . .
H H34B 0.237033 0.743326 0.573854 0.062 Uiso calc U . R 1 . .
H H1 0.136(6) -0.027(9) 0.3164(18) 0.059(13) Uiso d . . . 1 . .
H H3A 0.029(8) 0.234(11) 0.382(2) 0.087(18) Uiso d . . . 1 . .
H H5 0.387(8) -0.497(12) 0.260(2) 0.09(2) Uiso d . . . 1 . .
H H9 0.541(6) -0.072(9) 0.3545(18) 0.059(14) Uiso d . . . 1 . .
H H10 0.678(6) 0.238(9) 0.3955(16) 0.063(14) Uiso d . . . 1 . .
H H12 0.332(5) 0.247(7) 0.4741(15) 0.043(10) Uiso d . . . 1 . .
H H18 0.870(8) 0.322(11) 0.742(2) 0.074(18) Uiso d . . . 1 . .
H H17A 0.023(6) 0.146(10) 0.4462(18) 0.064(14) Uiso d . . . 1 . .
H H17B -0.084(6) -0.077(8) 0.4336(16) 0.056(13) Uiso d . . . 1 . .
H H20 0.750(8) 0.822(11) 0.816(3) 0.10(2) Uiso d . . . 1 . .
H H21 0.593(8) 0.997(12) 0.754(2) 0.090(19) Uiso d . . . 1 . .
H H22 0.582(7) 0.814(10) 0.688(2) 0.075(16) Uiso d . . . 1 . .
H H24A 0.655(8) 0.281(12) 0.665(2) 0.088(19) Uiso d . . . 1 . .
H H24B 0.831(8) 0.352(10) 0.6633(19) 0.075(17) Uiso d . . . 1 . .
H H26 0.953(6) 0.761(8) 0.6451(16) 0.050(12) Uiso d . . . 1 . .
H H29 0.610(6) 1.055(9) 0.5312(18) 0.057(14) Uiso d . . . 1 . .

loop_
_atom_site_aniso_label
_atom_site_aniso_U_11
_atom_site_aniso_U_22
_atom_site_aniso_U_33
_atom_site_aniso_U_12
_atom_site_aniso_U_13
_atom_site_aniso_U_23
O1 0.091(2) 0.0535(18) 0.077(3) -0.0266(18) 0.005(2) -0.0029(17)
O2 0.069(2) 0.087(2) 0.0438(19) -0.0187(18) 0.0081(15) 0.0184(16)
O3 0.069(2) 0.0474(16) 0.062(2) -0.0028(15) -0.0070(15) 0.0051(15)
O4 0.0545(17) 0.066(2) 0.082(2) -0.0250(15) 0.0252(16) -0.0181(18)
O5 0.099(3) 0.0436(16) 0.077(2) -0.0259(17) 0.019(2) -0.0043(16)
O6 0.0641(18) 0.0650(19) 0.0420(17) -0.0147(15) 0.0055(14) -0.0208(14)
O7 0.086(2) 0.0508(17) 0.0516(19) -0.0069(16) 0.0174(16) -0.0046(14)
O8 0.080(2) 0.079(2) 0.089(3) -0.036(2) 0.010(2) 0.023(2)
N1 0.070(2) 0.0416(17) 0.043(2) -0.0022(16) 0.0042(17) -0.0031(15)
N2 0.076(2) 0.0386(17) 0.044(2) 0.0020(17) 0.0086(18) 0.0021(15)
C1 0.083(3) 0.067(3) 0.048(3) 0.001(3) 0.000(2) 0.002(2)
C2 0.079(4) 0.107(5) 0.063(4) 0.001(3) 0.003(3) 0.014(3)
C3 0.089(4) 0.159(7) 0.058(4) 0.008(5) 0.012(3) 0.028(4)
C4 0.119(6) 0.169(8) 0.053(4) 0.015(6) 0.033(4) -0.007(4)
C5 0.087(4) 0.112(5) 0.059(4) 0.021(4) 0.020(3) -0.016(3)
C6 0.065(3) 0.060(3) 0.046(3) -0.002(2) 0.007(2) -0.011(2)
C7 0.094(4) 0.049(2) 0.056(3) 0.005(2) 0.007(3) -0.009(2)
C8 0.050(2) 0.0430(19) 0.037(2) -0.0002(16) 0.0009(16) 0.0004(16)
C9 0.056(2) 0.063(3) 0.047(3) 0.012(2) 0.016(2) -0.003(2)
C10 0.042(2) 0.062(3) 0.057(3) -0.0040(19) 0.0180(19) 0.007(2)
C11 0.0437(19) 0.045(2) 0.046(2) -0.0055(16) 0.0062(17) -0.0010(17)
C12 0.046(2) 0.053(2) 0.039(2) -0.0082(17) 0.0100(17) -0.0061(18)
C13 0.048(2) 0.0438(19) 0.038(2) -0.0058(16) 0.0061(16) 0.0006(16)
C14 0.054(2) 0.050(2) 0.037(2) -0.0113(18) 0.0054(17) 0.0063(17)
C15 0.064(3) 0.041(2) 0.051(3) -0.011(2) 0.000(2) 0.0066(18)
C16 0.054(3) 0.072(3) 0.091(4) -0.024(2) 0.016(3) 0.002(3)
C17 0.047(2) 0.063(3) 0.057(3) -0.013(2) 0.010(2) -0.003(2)
C18 0.092(4) 0.103(5) 0.063(4) 0.026(4) 0.002(3) 0.014(3)
C19 0.102(5) 0.174(8) 0.052(4) 0.024(6) -0.019(3) 0.016(5)
C20 0.080(4) 0.158(7) 0.053(4) -0.002(4) 0.008(3) -0.018(4)
C21 0.087(4) 0.101(5) 0.060(4) 0.002(4) 0.010(3) -0.013(3)
C22 0.085(3) 0.066(3) 0.049(3) 0.006(3) 0.005(3) 0.007(2)
C23 0.069(3) 0.061(3) 0.045(3) -0.001(2) 0.010(2) 0.010(2)
C24 0.098(4) 0.048(3) 0.058(3) 0.009(3) 0.006(3) 0.011(2)
C25 0.057(2) 0.0411(19) 0.043(2) -0.0013(17) 0.0091(19) -0.0026(17)
C26 0.051(2) 0.071(3) 0.051(3) 0.002(2) 0.000(2) 0.003(2)
C27 0.047(2) 0.069(3) 0.060(3) -0.013(2) 0.003(2) -0.006(2)
C28 0.054(2) 0.060(3) 0.053(3) -0.016(2) 0.011(2) 0.003(2)
C29 0.055(2) 0.054(2) 0.043(3) -0.008(2) 0.003(2) 0.0044(19)
C30 0.051(2) 0.0399(18) 0.036(2) -0.0083(16) 0.0063(17) -0.0046(16)
C31 0.053(2) 0.042(2) 0.039(2) -0.0145(17) 0.0035(17) -0.0094(17)
C32 0.069(3) 0.0343(19) 0.049(3) -0.0099(18) 0.014(2) -0.0087(17)
C33 0.076(4) 0.088(4) 0.108(5) -0.039(3) 0.019(3) -0.002(4)
C34 0.052(2) 0.049(2) 0.054(3) -0.0125(18) 0.0093(19) -0.0118(19)

loop_
_atom_type_symbol
_atom_type_description
_atom_type_scat_dispersion_real
_atom_type_scat_dispersion_imag
_atom_type_scat_source
C C 0.0033 0.0016 'International Tables Vol C Tables 4.2.6.8 and 6.1.1.4'
H H 0.0000 0.0000 'International Tables Vol C Tables 4.2.6.8 and 6.1.1.4'
N N 0.0061 0.0033 'International Tables Vol C Tables 4.2.6.8 and 6.1.1.4'
O O 0.0106 0.0060 'International Tables Vol C Tables 4.2.6.8 and 6.1.1.4'

loop_
_geom_angle_atom_site_label_1
_geom_angle_atom_site_label_2
_geom_angle_atom_site_label_3
_geom_angle_site_symmetry_1
_geom_angle_site_symmetry_3
_geom_angle
_geom_angle_publ_flag
C14 O2 H2A . . 109.5 ?
C17 O3 H3A . . 106.(4) ?
C11 O4 C16 . . 117.1(4) ?
C31 O6 H6 . . 109.5 ?
C34 O7 H7 . . 109.5 ?
C28 O8 C33 . . 118.2(5) ?
C15 N1 C8 . . 110.7(3) ?
C15 N1 C7 . . 125.0(4) ?
C8 N1 C7 . . 124.2(4) ?
C32 N2 C25 . . 111.7(4) ?
C32 N2 C24 . . 123.9(4) ?
C25 N2 C24 . . 124.4(5) ?
C6 C1 C2 . . 121.3(6) ?
C6 C1 H1 . . 119.(3) ?
C2 C1 H1 . . 119.(3) ?
C3 C2 C1 . . 120.3(7) ?
C3 C2 H2 . . 119.9 ?
C1 C2 H2 . . 119.9 ?
C2 C3 C4 . . 119.5(6) ?
C2 C3 H3 . . 120.2 ?
C4 C3 H3 . . 120.2 ?
C3 C4 C5 . . 121.0(6) ?
C3 C4 H4 . . 119.5 ?
C5 C4 H4 . . 119.5 ?
C6 C5 C4 . . 118.6(7) ?
C6 C5 H5 . . 121.(5) ?
C4 C5 H5 . . 120.(5) ?
C1 C6 C5 . . 119.2(6) ?
C1 C6 C7 . . 122.6(4) ?
C5 C6 C7 . . 118.1(5) ?
N1 C7 C6 . . 114.0(4) ?
N1 C7 H7A . . 108.7 ?
C6 C7 H7A . . 108.7 ?
N1 C7 H7B . . 108.7 ?
C6 C7 H7B . . 108.7 ?
H7A C7 H7B . . 107.6 ?
C9 C8 C13 . . 121.7(4) ?
C9 C8 N1 . . 129.4(4) ?
C13 C8 N1 . . 108.9(3) ?
C8 C9 C10 . . 118.4(4) ?
C8 C9 H9 . . 122.(3) ?
C10 C9 H9 . . 120.(3) ?
C11 C10 C9 . . 120.0(4) ?
C11 C10 H10 . . 113.(3) ?
C9 C10 H10 . . 127.(3) ?
C10 C11 O4 . . 124.2(4) ?
C10 C11 C12 . . 121.4(4) ?
O4 C11 C12 . . 114.4(4) ?
C13 C12 C11 . . 118.1(4) ?
C13 C12 H12 . . 123.(3) ?
C11 C12 H12 . . 119.(3) ?
C12 C13 C8 . . 120.4(4) ?
C12 C13 C14 . . 130.5(4) ?
C8 C13 C14 . . 109.1(3) ?
O2 C14 C13 . . 116.0(4) ?
O2 C14 C17 . . 105.2(3) ?
C13 C14 C17 . . 113.0(3) ?
O2 C14 C15 . . 111.4(3) ?
C13 C14 C15 . . 102.0(3) ?
C17 C14 C15 . . 109.2(4) ?
O1 C15 N1 . . 125.0(4) ?
O1 C15 C14 . . 125.7(4) ?
N1 C15 C14 . . 109.2(3) ?
O4 C16 H16A . . 109.5 ?
O4 C16 H16B . . 109.5 ?
H16A C16 H16B . . 109.5 ?
O4 C16 H16C . . 109.5 ?
H16A C16 H16C . . 109.5 ?
H16B C16 H16C . . 109.5 ?
O3 C17 C14 . . 111.1(4) ?
O3 C17 H17A . . 111.(3) ?
C14 C17 H17A . . 105.(3) ?
O3 C17 H17B . . 114.(3) ?
C14 C17 H17B . . 107.(3) ?
H17A C17 H17B . . 109.(4) ?
C23 C18 C19 . . 118.9(7) ?
C23 C18 H18 . . 122.(5) ?
C19 C18 H18 . . 119.(4) ?
C20 C19 C18 . . 122.0(6) ?
C20 C19 H19 . . 119.0 ?
C18 C19 H19 . . 119.0 ?
C19 C20 C21 . . 119.0(7) ?
C19 C20 H20 . . 118.(4) ?
C21 C20 H20 . . 123.(4) ?
C20 C21 C22 . . 120.3(7) ?
C20 C21 H21 . . 119.(4) ?
C22 C21 H21 . . 120.(4) ?
C23 C22 C21 . . 120.3(6) ?
C23 C22 H22 . . 127.(4) ?
C21 C22 H22 . . 112.(4) ?
C22 C23 C18 . . 119.4(6) ?
C22 C23 C24 . . 122.1(5) ?
C18 C23 C24 . . 118.5(5) ?
N2 C24 C23 . . 113.7(4) ?
N2 C24 H24A . . 106.(4) ?
C23 C24 H24A . . 110.(4) ?
N2 C24 H24B . . 115.(3) ?
C23 C24 H24B . . 102.(3) ?
H24A C24 H24B . . 110.(5) ?
C26 C25 C30 . . 121.5(4) ?
C26 C25 N2 . . 129.6(4) ?
C30 C25 N2 . . 108.8(4) ?
C25 C26 C27 . . 117.9(4) ?
C25 C26 H26 . . 127.(3) ?
C27 C26 H26 . . 115.(3) ?
C28 C27 C26 . . 120.7(4) ?
C28 C27 H27 . . 119.6 ?
C26 C27 H27 . . 119.6 ?
O8 C28 C27 . . 124.6(4) ?
O8 C28 C29 . . 114.9(4) ?
C27 C28 C29 . . 120.4(4) ?
C30 C29 C28 . . 119.3(4) ?
C30 C29 H29 . . 117.(4) ?
C28 C29 H29 . . 123.(4) ?
C29 C30 C25 . . 120.1(4) ?
C29 C30 C31 . . 131.3(4) ?
C25 C30 C31 . . 108.6(3) ?
O6 C31 C30 . . 116.2(3) ?
O6 C31 C34 . . 104.2(3) ?
C30 C31 C34 . . 113.3(3) ?
O6 C31 C32 . . 112.0(3) ?
C30 C31 C32 . . 102.8(3) ?
C34 C31 C32 . . 108.4(3) ?
O5 C32 N2 . . 127.1(5) ?
O5 C32 C31 . . 125.1(5) ?
N2 C32 C31 . . 107.8(3) ?
O8 C33 H33A . . 109.5 ?
O8 C33 H33B . . 109.5 ?
H33A C33 H33B . . 109.5 ?
O8 C33 H33C . . 109.5 ?
H33A C33 H33C . . 109.5 ?
H33B C33 H33C . . 109.5 ?
O7 C34 C31 . . 111.6(4) ?
O7 C34 H34A . . 109.3 ?
C31 C34 H34A . . 109.3 ?
O7 C34 H34B . . 109.3 ?
C31 C34 H34B . . 109.3 ?
H34A C34 H34B . . 108.0 ?

loop_
_geom_bond_atom_site_label_1
_geom_bond_atom_site_label_2
_geom_bond_site_symmetry_2
_geom_bond_distance
_geom_bond_publ_flag
O1 C15 . 1.225(5) ?
O2 C14 . 1.430(5) ?
O2 H2A . 0.99(8) ?
O3 C17 . 1.395(6) ?
O3 H3A . 0.95(7) ?
O4 C11 . 1.386(5) ?
O4 C16 . 1.426(5) ?
O5 C32 . 1.211(5) ?
O6 C31 . 1.427(5) ?
O6 H6 . 0.81(7) ?
O7 C34 . 1.387(6) ?
O7 H7 . 1.01(7) ?
O8 C28 . 1.372(6) ?
O8 C33 . 1.413(7) ?
N1 C15 . 1.352(6) ?
N1 C8 . 1.423(5) ?
N1 C7 . 1.452(6) ?
N2 C32 . 1.344(6) ?
N2 C25 . 1.423(6) ?
N2 C24 . 1.444(7) ?
C1 C6 . 1.377(8) ?
C1 C2 . 1.380(8) ?
C1 H1 . 1.04(5) ?
C2 C3 . 1.342(10) ?
C2 H2 . 0.93 ?
C3 C4 . 1.388(12) ?
C3 H3 . 0.93 ?
C4 C5 . 1.396(11) ?
C4 H4 . 0.93 ?
C5 C6 . 1.381(7) ?
C5 H5 . 0.83(7) ?
C6 C7 . 1.520(7) ?
C7 H7A . 0.97 ?
C7 H7B . 0.97 ?
C8 C9 . 1.369(6) ?
C8 C13 . 1.391(6) ?
C9 C10 . 1.391(7) ?
C9 H9 . 0.89(5) ?
C10 C11 . 1.383(6) ?
C10 H10 . 0.98(5) ?
C11 C12 . 1.395(5) ?
C12 C13 . 1.372(6) ?
C12 H12 . 0.97(5) ?
C13 C14 . 1.503(5) ?
C14 C17 . 1.521(7) ?
C14 C15 . 1.523(6) ?
C16 H16A . 0.96 ?
C16 H16B . 0.96 ?
C16 H16C . 0.96 ?
C17 H17A . 1.01(6) ?
C17 H17B . 0.97(5) ?
C18 C23 . 1.383(8) ?
C18 C19 . 1.392(11) ?
C18 H18 . 0.83(7) ?
C19 C20 . 1.359(12) ?
C19 H19 . 0.93 ?
C20 C21 . 1.369(10) ?
C20 H20 . 0.96(7) ?
C21 C22 . 1.393(8) ?
C21 H21 . 1.05(7) ?
C22 C23 . 1.378(7) ?
C22 H22 . 0.96(6) ?
C23 C24 . 1.527(8) ?
C24 H24A . 0.89(7) ?
C24 H24B . 1.00(6) ?
C25 C26 . 1.362(7) ?
C25 C30 . 1.393(6) ?
C26 C27 . 1.402(7) ?
C26 H26 . 0.95(5) ?
C27 C28 . 1.376(7) ?
C27 H27 . 0.93 ?
C28 C29 . 1.382(6) ?
C29 C30 . 1.371(6) ?
C29 H29 . 0.85(5) ?
C30 C31 . 1.496(5) ?
C31 C34 . 1.534(6) ?
C31 C32 . 1.537(6) ?
C33 H33A . 0.96 ?
C33 H33B . 0.96 ?
C33 H33C . 0.96 ?
C34 H34A . 0.97 ?
C34 H34B . 0.97 ?

loop_
_geom_torsion_atom_site_label_1
_geom_torsion_atom_site_label_2
_geom_torsion_atom_site_label_3
_geom_torsion_atom_site_label_4
_geom_torsion_site_symmetry_1
_geom_torsion_site_symmetry_2
_geom_torsion_site_symmetry_3
_geom_torsion_site_symmetry_4
_geom_torsion
_geom_torsion_publ_flag
C6 C1 C2 C3 . . . . 0.9(10) ?
C1 C2 C3 C4 . . . . 0.7(11) ?
C2 C3 C4 C5 . . . . -1.6(13) ?
C3 C4 C5 C6 . . . . 1.0(12) ?
C2 C1 C6 C5 . . . . -1.5(9) ?
C2 C1 C6 C7 . . . . -179.8(5) ?
C4 C5 C6 C1 . . . . 0.5(10) ?
C4 C5 C6 C7 . . . . 178.9(6) ?
C15 N1 C7 C6 . . . . 107.0(5) ?
C8 N1 C7 C6 . . . . -70.2(6) ?
C1 C6 C7 N1 . . . . -17.6(7) ?
C5 C6 C7 N1 . . . . 164.2(5) ?
C15 N1 C8 C9 . . . . 179.5(4) ?
C7 N1 C8 C9 . . . . -2.9(7) ?
C15 N1 C8 C13 . . . . -0.2(5) ?
C7 N1 C8 C13 . . . . 177.4(4) ?
C13 C8 C9 C10 . . . . 0.5(7) ?
N1 C8 C9 C10 . . . . -179.1(4) ?
C8 C9 C10 C11 . . . . -0.4(7) ?
C9 C10 C11 O4 . . . . 179.8(4) ?
C9 C10 C11 C12 . . . . 0.0(7) ?
C16 O4 C11 C10 . . . . 0.6(7) ?
C16 O4 C11 C12 . . . . -179.6(4) ?
C10 C11 C12 C13 . . . . 0.2(7) ?
O4 C11 C12 C13 . . . . -179.5(4) ?
C11 C12 C13 C8 . . . . -0.2(6) ?
C11 C12 C13 C14 . . . . -179.6(4) ?
C9 C8 C13 C12 . . . . -0.2(6) ?
N1 C8 C13 C12 . . . . 179.5(4) ?
C9 C8 C13 C14 . . . . 179.4(4) ?
N1 C8 C13 C14 . . . . -0.9(5) ?
C12 C13 C14 O2 . . . . -57.7(6) ?
C8 C13 C14 O2 . . . . 122.8(4) ?
C12 C13 C14 C17 . . . . 64.0(6) ?
C8 C13 C14 C17 . . . . -115.6(4) ?
C12 C13 C14 C15 . . . . -179.0(4) ?
C8 C13 C14 C15 . . . . 1.5(4) ?
C8 N1 C15 O1 . . . . 179.9(4) ?
C7 N1 C15 O1 . . . . 2.4(7) ?
C8 N1 C15 C14 . . . . 1.2(5) ?
C7 N1 C15 C14 . . . . -176.4(4) ?
O2 C14 C15 O1 . . . . 55.2(6) ?
C13 C14 C15 O1 . . . . 179.6(4) ?
C17 C14 C15 O1 . . . . -60.5(5) ?
O2 C14 C15 N1 . . . . -126.1(4) ?
C13 C14 C15 N1 . . . . -1.6(5) ?
C17 C14 C15 N1 . . . . 118.2(4) ?
O2 C14 C17 O3 . . . . -170.1(4) ?
C13 C14 C17 O3 . . . . 62.3(5) ?
C15 C14 C17 O3 . . . . -50.5(5) ?
C23 C18 C19 C20 . . . . -0.4(13) ?
C18 C19 C20 C21 . . . . 1.1(13) ?
C19 C20 C21 C22 . . . . -0.4(11) ?
C20 C21 C22 C23 . . . . -1.0(10) ?
C21 C22 C23 C18 . . . . 1.7(9) ?
C21 C22 C23 C24 . . . . 179.4(6) ?
C19 C18 C23 C22 . . . . -1.0(10) ?
C19 C18 C23 C24 . . . . -178.8(7) ?
C32 N2 C24 C23 . . . . -107.8(6) ?
C25 N2 C24 C23 . . . . 70.8(7) ?
C22 C23 C24 N2 . . . . 17.8(8) ?
C18 C23 C24 N2 . . . . -164.5(6) ?
C32 N2 C25 C26 . . . . -179.7(4) ?
C24 N2 C25 C26 . . . . 1.5(7) ?
C32 N2 C25 C30 . . . . 0.6(5) ?
C24 N2 C25 C30 . . . . -178.2(4) ?
C30 C25 C26 C27 . . . . -1.4(7) ?
N2 C25 C26 C27 . . . . 178.9(4) ?
C25 C26 C27 C28 . . . . 1.2(7) ?
C33 O8 C28 C27 . . . . 4.3(8) ?
C33 O8 C28 C29 . . . . -177.4(5) ?
C26 C27 C28 O8 . . . . 177.7(5) ?
C26 C27 C28 C29 . . . . -0.6(8) ?
O8 C28 C29 C30 . . . . -178.3(4) ?
C27 C28 C29 C30 . . . . 0.1(7) ?
C28 C29 C30 C25 . . . . -0.3(6) ?
C28 C29 C30 C31 . . . . 177.8(4) ?
C26 C25 C30 C29 . . . . 1.0(6) ?
N2 C25 C30 C29 . . . . -179.3(4) ?
C26 C25 C30 C31 . . . . -177.5(4) ?
N2 C25 C30 C31 . . . . 2.3(4) ?
C29 C30 C31 O6 . . . . 55.2(6) ?
C25 C30 C31 O6 . . . . -126.6(4) ?
C29 C30 C31 C34 . . . . -65.4(6) ?
C25 C30 C31 C34 . . . . 112.9(4) ?
C29 C30 C31 C32 . . . . 177.9(4) ?
C25 C30 C31 C32 . . . . -3.9(4) ?
C25 N2 C32 O5 . . . . 178.5(4) ?
C24 N2 C32 O5 . . . . -2.7(7) ?
C25 N2 C32 C31 . . . . -3.1(5) ?
C24 N2 C32 C31 . . . . 175.7(4) ?
O6 C31 C32 O5 . . . . -51.9(6) ?
C30 C31 C32 O5 . . . . -177.4(4) ?
C34 C31 C32 O5 . . . . 62.5(5) ?
O6 C31 C32 N2 . . . . 129.6(4) ?
C30 C31 C32 N2 . . . . 4.2(4) ?
C34 C31 C32 N2 . . . . -116.0(4) ?
O6 C31 C34 O7 . . . . 170.0(3) ?
C30 C31 C34 O7 . . . . -62.9(5) ?
C32 C31 C34 O7 . . . . 50.5(4) ?
